data_4308232
loop_
_publ_author_name
'Samuel A. Delp'
'Colleen Munro-Leighton'
'Laurel A. Goj'
'Magaly A. Ram\'irez'
'T. Brent Gunnoe'
'Jeffrey L. Petersen'
'Paul D. Boyle'

_publ_contact_author_address
;Department of Chemistry
North Carolina State University
Raleigh, NC  27695-8204
;
_publ_contact_author_email brent_gunnoe@ncsu.edu
_publ_contact_author_fax '(919) 515-8909'
_publ_contact_author_name 'T. Brent Gunnoe'
_publ_contact_author_phone '(919) 513-3704'
_publ_section_title
;
Addition of S-H Bonds across Electron-Deficient Olefins Catalyzed by
Well-Defined Copper(I) Thiolate Complexes
;
_journal_name_full 'Inorganic Chemistry'
_journal_page_first 2365
_journal_page_last 2367
_journal_paper_doi 10.1021/ic070268s
_journal_volume 46
_journal_year 2007
_chemical_formula_sum 'C34 H43 Cu N2 S'
_chemical_formula_weight 575.30
_chemical_name_systematic
; 
 ? 
;
_space_group_IT_number 2
_symmetry_cell_setting triclinic
_symmetry_space_group_name_Hall '-P 1'
_symmetry_space_group_name_H-M 'P -1'
_atom_sites_solution_hydrogens geom
_atom_sites_solution_primary direct
_atom_sites_solution_secondary difmap
_audit_creation_method SHELXL-97
_cell_angle_alpha 88.0890(10)
_cell_angle_beta 89.4260(10)
_cell_angle_gamma 72.3120(10)
_cell_formula_units_Z 2
_cell_length_a 9.6738(5)
_cell_length_b 10.5848(6)
_cell_length_c 16.6355(9)
_cell_measurement_temperature 295(2)
_cell_volume 1621.97(15)
_computing_structure_refinement 'SHELXL-97 (Sheldrick, 1997)'
_computing_structure_solution 'SHELXS-97 (Sheldrick, 1990)'
_diffrn_ambient_temperature 295(2)
_diffrn_measured_fraction_theta_full 0.955
_diffrn_measured_fraction_theta_max 0.955
_diffrn_radiation_monochromator graphite
_diffrn_radiation_source 'fine-focus sealed tube'
_diffrn_radiation_type MoK\a
_diffrn_radiation_wavelength 0.71073
_diffrn_reflns_av_R_equivalents 0.0312
_diffrn_reflns_av_sigmaI/netI 0.0633
_diffrn_reflns_limit_h_max 12
_diffrn_reflns_limit_h_min -11
_diffrn_reflns_limit_k_max 12
_diffrn_reflns_limit_k_min -13
_diffrn_reflns_limit_l_max 21
_diffrn_reflns_limit_l_min -21
_diffrn_reflns_number 11366
_diffrn_reflns_theta_full 27.55
_diffrn_reflns_theta_max 27.55
_diffrn_reflns_theta_min 2.02
_exptl_absorpt_coefficient_mu 0.761
_exptl_absorpt_correction_type empirical
_exptl_absorpt_process_details SADABS
_exptl_crystal_colour colorless
_exptl_crystal_density_diffrn 1.178
_exptl_crystal_density_method 'not measured'
_exptl_crystal_F_000 612
_exptl_crystal_size_max 0.40
_exptl_crystal_size_mid 0.36
_exptl_crystal_size_min 0.14
_refine_diff_density_max 0.371
_refine_diff_density_min -0.283
_refine_diff_density_rms 0.054
_refine_ls_extinction_method none
_refine_ls_goodness_of_fit_ref 1.023
_refine_ls_hydrogen_treatment riding
_refine_ls_matrix_type full
_refine_ls_number_parameters 351
_refine_ls_number_reflns 7155
_refine_ls_number_restraints 0
_refine_ls_restrained_S_all 1.023
_refine_ls_R_factor_all 0.0656
_refine_ls_R_factor_gt 0.0498
_refine_ls_shift/su_max 0.000
_refine_ls_shift/su_mean 0.000
_refine_ls_structure_factor_coef Fsqd
_refine_ls_weighting_details 'calc w=1/[\s^2^(Fo^2^)+(0.0672P)^2^+0.2799P] where P=(Fo^2^+2Fc^2^)/3'
_refine_ls_weighting_scheme calc
_refine_ls_wR_factor_gt 0.1331
_refine_ls_wR_factor_ref 0.1447
_reflns_number_gt 5556
_reflns_number_total 7155
_reflns_threshold_expression >2sigma(I)
_cod_data_source_file ic070268ssi20070210_073520_3.cif
_cod_data_source_block (IPr)Cu(SCH2Ph)
_cod_database_code 4308232

loop_
_symmetry_equiv_pos_as_xyz
'x, y, z'
'-x, -y, -z'

loop_
_atom_site_label
_atom_site_type_symbol
_atom_site_fract_x
_atom_site_fract_y
_atom_site_fract_z
_atom_site_U_iso_or_equiv
_atom_site_adp_type
_atom_site_occupancy
_atom_site_symmetry_multiplicity
_atom_site_calc_flag
_atom_site_refinement_flags
_atom_site_disorder_assembly
_atom_site_disorder_group
Cu1 Cu 0.01648(3) 0.10573(3) 0.239216(17) 0.05084(12) Uani 1 1 d . . .
S1 S -0.20657(7) 0.12245(11) 0.22421(6) 0.0842(3) Uani 1 1 d . . .
N1 N 0.31195(18) 0.07592(19) 0.18336(11) 0.0444(4) Uani 1 1 d . . .
N2 N 0.31207(18) 0.01853(19) 0.30723(12) 0.0456(4) Uani 1 1 d . . .
C1 C 0.2211(2) 0.0669(2) 0.24450(13) 0.0428(5) Uani 1 1 d . . .
C2 C 0.4554(2) 0.0357(3) 0.20809(16) 0.0536(6) Uani 1 1 d . . .
H2 H 0.5359 0.0339 0.1766 0.064 Uiso 1 1 calc R . .
C3 C 0.4556(2) 0.0001(3) 0.28569(16) 0.0549(6) Uani 1 1 d . . .
H3 H 0.5363 -0.0311 0.3190 0.066 Uiso 1 1 calc R . .
C4 C 0.2643(2) 0.1204(2) 0.10252(14) 0.0458(5) Uani 1 1 d . . .
C5 C 0.2642(2) 0.0251(3) 0.04650(15) 0.0527(6) Uani 1 1 d . . .
C6 C 0.2194(3) 0.0720(3) -0.03154(17) 0.0672(7) Uani 1 1 d . . .
H6 H 0.2179 0.0118 -0.0707 0.081 Uiso 1 1 calc R . .
C7 C 0.1777(3) 0.2044(4) -0.05124(18) 0.0733(8) Uani 1 1 d . . .
H7 H 0.1485 0.2330 -0.1036 0.088 Uiso 1 1 calc R . .
C8 C 0.1784(3) 0.2951(3) 0.00491(19) 0.0673(7) Uani 1 1 d . . .
H8 H 0.1490 0.3848 -0.0098 0.081 Uiso 1 1 calc R . .
C9 C 0.2220(3) 0.2567(3) 0.08365(16) 0.0546(6) Uani 1 1 d . . .
C10 C 0.3021(3) -0.1204(3) 0.06960(18) 0.0627(7) Uani 1 1 d . . .
H10 H 0.3468 -0.1333 0.1230 0.075 Uiso 1 1 calc R . .
C11 C 0.1619(4) -0.1592(4) 0.0760(3) 0.1127(16) Uani 1 1 d . . .
H11A H 0.0949 -0.0997 0.1109 0.169 Uiso 1 1 calc R . .
H11B H 0.1836 -0.2483 0.0976 0.169 Uiso 1 1 calc R . .
H11C H 0.1195 -0.1538 0.0236 0.169 Uiso 1 1 calc R . .
C12 C 0.4098(4) -0.2088(4) 0.0122(3) 0.0942(11) Uani 1 1 d . . .
H12A H 0.3654 -0.2041 -0.0396 0.141 Uiso 1 1 calc R . .
H12B H 0.4378 -0.2987 0.0329 0.141 Uiso 1 1 calc R . .
H12C H 0.4941 -0.1792 0.0072 0.141 Uiso 1 1 calc R . .
C13 C 0.2219(3) 0.3582(3) 0.1456(2) 0.0683(7) Uani 1 1 d . . .
H13 H 0.2688 0.3098 0.1942 0.082 Uiso 1 1 calc R . .
C14 C 0.0715(5) 0.4377(5) 0.1681(3) 0.1281(19) Uani 1 1 d . . .
H14A H 0.0344 0.5074 0.1283 0.192 Uiso 1 1 calc R . .
H14B H 0.0731 0.4756 0.2195 0.192 Uiso 1 1 calc R . .
H14C H 0.0104 0.3812 0.1707 0.192 Uiso 1 1 calc R . .
C15 C 0.3096(5) 0.4488(5) 0.1174(3) 0.1271(18) Uani 1 1 d . . .
H15A H 0.2678 0.4960 0.0689 0.191 Uiso 1 1 calc R . .
H15B H 0.4079 0.3965 0.1072 0.191 Uiso 1 1 calc R . .
H15C H 0.3085 0.5111 0.1582 0.191 Uiso 1 1 calc R . .
C16 C 0.2656(2) -0.0051(2) 0.38755(14) 0.0488(5) Uani 1 1 d . . .
C17 C 0.2345(3) -0.1239(3) 0.40503(17) 0.0588(6) Uani 1 1 d . . .
C18 C 0.1895(3) -0.1404(3) 0.48381(19) 0.0734(8) Uani 1 1 d . . .
H18 H 0.1663 -0.2171 0.4983 0.088 Uiso 1 1 calc R . .
C19 C 0.1787(4) -0.0469(4) 0.53994(19) 0.0798(9) Uani 1 1 d . . .
H19 H 0.1493 -0.0615 0.5919 0.096 Uiso 1 1 calc R . .
C20 C 0.2103(3) 0.0669(4) 0.52111(18) 0.0723(8) Uani 1 1 d . . .
H20 H 0.2015 0.1293 0.5604 0.087 Uiso 1 1 calc R . .
C21 C 0.2557(3) 0.0922(3) 0.44380(16) 0.0586(6) Uani 1 1 d . . .
C22 C 0.2486(3) -0.2287(3) 0.3437(2) 0.0716(8) Uani 1 1 d . . .
H22 H 0.2845 -0.1984 0.2937 0.086 Uiso 1 1 calc R . .
C23 C 0.1017(4) -0.2482(5) 0.3258(3) 0.1065(13) Uani 1 1 d . . .
H23A H 0.0658 -0.2812 0.3735 0.160 Uiso 1 1 calc R . .
H23B H 0.1129 -0.3107 0.2839 0.160 Uiso 1 1 calc R . .
H23C H 0.0342 -0.1648 0.3088 0.160 Uiso 1 1 calc R . .
C24 C 0.3587(4) -0.3616(4) 0.3706(3) 0.1098(14) Uani 1 1 d . . .
H24A H 0.4510 -0.3485 0.3804 0.165 Uiso 1 1 calc R . .
H24B H 0.3688 -0.4247 0.3291 0.165 Uiso 1 1 calc R . .
H24C H 0.3250 -0.3943 0.4191 0.165 Uiso 1 1 calc R . .
C25 C 0.2853(3) 0.2213(3) 0.4230(2) 0.0714(8) Uani 1 1 d . . .
H25 H 0.3205 0.2171 0.3674 0.086 Uiso 1 1 calc R . .
C26 C 0.1456(5) 0.3380(4) 0.4269(4) 0.1245(18) Uani 1 1 d . . .
H26A H 0.0774 0.3273 0.3882 0.187 Uiso 1 1 calc R . .
H26B H 0.1671 0.4194 0.4152 0.187 Uiso 1 1 calc R . .
H26C H 0.1046 0.3403 0.4799 0.187 Uiso 1 1 calc R . .
C27 C 0.4014(4) 0.2452(4) 0.4761(3) 0.1021(12) Uani 1 1 d . . .
H27A H 0.3655 0.2596 0.5301 0.153 Uiso 1 1 calc R . .
H27B H 0.4256 0.3219 0.4560 0.153 Uiso 1 1 calc R . .
H27C H 0.4864 0.1692 0.4758 0.153 Uiso 1 1 calc R . .
C28 C -0.3258(4) 0.2627(4) 0.2783(3) 0.1075(14) Uani 1 1 d . . .
H28A H -0.4246 0.2750 0.2611 0.129 Uiso 1 1 calc R . .
H28B H -0.3205 0.2380 0.3351 0.129 Uiso 1 1 calc R . .
C29 C -0.2973(3) 0.3929(4) 0.2691(3) 0.0821(10) Uani 1 1 d . . .
C30 C -0.2344(5) 0.4368(6) 0.3303(3) 0.1130(15) Uani 1 1 d . . .
H30 H -0.2049 0.3824 0.3760 0.136 Uiso 1 1 calc R . .
C31 C -0.2129(6) 0.5588(7) 0.3268(4) 0.1273(17) Uani 1 1 d . . .
H31 H -0.1674 0.5858 0.3690 0.153 Uiso 1 1 calc R . .
C32 C -0.2576(6) 0.6384(6) 0.2624(5) 0.1319(19) Uani 1 1 d . . .
H32 H -0.2424 0.7211 0.2605 0.158 Uiso 1 1 calc R . .
C33 C -0.3220(5) 0.6044(6) 0.2020(4) 0.1251(19) Uani 1 1 d . . .
H33 H -0.3561 0.6634 0.1588 0.150 Uiso 1 1 calc R . .
C34 C -0.3389(4) 0.4781(6) 0.2030(3) 0.1090(14) Uani 1 1 d . . .
H34 H -0.3788 0.4509 0.1586 0.131 Uiso 1 1 calc R . .

loop_
_atom_site_aniso_label
_atom_site_aniso_U_11
_atom_site_aniso_U_22
_atom_site_aniso_U_33
_atom_site_aniso_U_23
_atom_site_aniso_U_13
_atom_site_aniso_U_12
Cu1 0.03677(16) 0.0698(2) 0.04690(19) -0.00426(14) 0.00128(11) -0.01743(13)
S1 0.0423(3) 0.1282(8) 0.0869(6) -0.0365(5) 0.0017(3) -0.0295(4)
N1 0.0369(8) 0.0526(11) 0.0438(10) -0.0001(8) 0.0009(7) -0.0139(8)
N2 0.0398(9) 0.0512(11) 0.0458(10) -0.0013(8) -0.0004(8) -0.0141(8)
C1 0.0407(10) 0.0474(12) 0.0414(11) -0.0030(9) 0.0016(8) -0.0148(9)
C2 0.0359(10) 0.0653(15) 0.0588(15) 0.0022(12) 0.0025(10) -0.0146(10)
C3 0.0359(10) 0.0658(16) 0.0616(15) 0.0021(12) -0.0050(10) -0.0137(10)
C4 0.0388(10) 0.0572(13) 0.0425(12) 0.0003(10) 0.0043(9) -0.0165(10)
C5 0.0477(12) 0.0625(15) 0.0516(14) -0.0053(11) 0.0048(10) -0.0222(11)
C6 0.0679(16) 0.093(2) 0.0491(15) -0.0091(14) 0.0002(12) -0.0368(16)
C7 0.0709(17) 0.101(2) 0.0536(16) 0.0174(16) -0.0113(13) -0.0368(17)
C8 0.0662(16) 0.0674(18) 0.0680(18) 0.0188(14) -0.0093(14) -0.0217(14)
C9 0.0475(12) 0.0583(15) 0.0577(15) 0.0037(11) 0.0000(10) -0.0163(11)
C10 0.0622(15) 0.0617(16) 0.0665(17) -0.0116(13) 0.0061(13) -0.0216(13)
C11 0.083(2) 0.073(2) 0.192(5) -0.014(3) 0.036(3) -0.0380(19)
C12 0.078(2) 0.087(2) 0.105(3) -0.019(2) 0.016(2) -0.0055(18)
C13 0.0758(17) 0.0502(15) 0.0733(19) -0.0019(13) -0.0046(15) -0.0102(13)
C14 0.093(3) 0.134(4) 0.156(5) -0.073(4) 0.040(3) -0.027(3)
C15 0.127(3) 0.110(3) 0.169(5) -0.065(3) 0.044(3) -0.068(3)
C16 0.0431(11) 0.0569(14) 0.0427(12) 0.0027(10) -0.0035(9) -0.0101(10)
C17 0.0562(13) 0.0633(16) 0.0562(15) 0.0038(12) 0.0026(11) -0.0180(12)
C18 0.0746(18) 0.078(2) 0.0654(19) 0.0181(16) 0.0101(15) -0.0217(15)
C19 0.081(2) 0.101(3) 0.0471(16) 0.0074(16) 0.0120(14) -0.0135(18)
C20 0.0751(18) 0.084(2) 0.0471(15) -0.0100(14) -0.0007(13) -0.0075(16)
C21 0.0534(13) 0.0656(16) 0.0503(14) -0.0040(12) -0.0070(11) -0.0078(12)
C22 0.0828(19) 0.0649(18) 0.075(2) -0.0054(15) 0.0136(15) -0.0336(15)
C23 0.094(3) 0.102(3) 0.133(4) -0.028(3) -0.006(2) -0.042(2)
C24 0.094(3) 0.080(3) 0.145(4) -0.020(3) 0.008(3) -0.008(2)
C25 0.0788(18) 0.0654(18) 0.0693(19) -0.0118(14) -0.0088(15) -0.0197(15)
C26 0.098(3) 0.073(2) 0.192(5) 0.015(3) -0.039(3) -0.010(2)
C27 0.085(2) 0.105(3) 0.122(3) -0.019(2) -0.018(2) -0.035(2)
C28 0.0617(19) 0.120(3) 0.128(4) 0.006(3) 0.024(2) -0.010(2)
C29 0.0453(14) 0.091(2) 0.099(3) 0.011(2) 0.0064(15) -0.0047(14)
C30 0.091(3) 0.146(4) 0.090(3) 0.021(3) -0.003(2) -0.020(3)
C31 0.113(4) 0.157(5) 0.106(4) -0.037(4) 0.012(3) -0.029(4)
C32 0.096(3) 0.100(4) 0.188(7) -0.013(4) 0.029(4) -0.011(3)
C33 0.081(3) 0.158(5) 0.131(4) 0.063(4) -0.008(3) -0.035(3)
C34 0.084(2) 0.161(4) 0.087(3) 0.017(3) -0.010(2) -0.046(3)

loop_
_atom_type_symbol
_atom_type_description
_atom_type_scat_dispersion_real
_atom_type_scat_dispersion_imag
_atom_type_scat_source
C C 0.0033 0.0016 'International Tables Vol C Tables 4.2.6.8 and 6.1.1.4'
H H 0.0000 0.0000 'International Tables Vol C Tables 4.2.6.8 and 6.1.1.4'
N N 0.0061 0.0033 'International Tables Vol C Tables 4.2.6.8 and 6.1.1.4'
S S 0.1246 0.1234 'International Tables Vol C Tables 4.2.6.8 and 6.1.1.4'
Cu Cu 0.3201 1.2651 'International Tables Vol C Tables 4.2.6.8 and 6.1.1.4'

loop_
_geom_angle_atom_site_label_1
_geom_angle_atom_site_label_2
_geom_angle_atom_site_label_3
_geom_angle
_geom_angle_site_symmetry_1
_geom_angle_site_symmetry_3
_geom_angle_publ_flag
C1 Cu1 S1 171.52(7) . . ?
C28 S1 Cu1 112.07(14) . . ?
C1 N1 C2 111.62(19) . . ?
C1 N1 C4 123.91(17) . . ?
C2 N1 C4 124.47(18) . . ?
C1 N2 C3 111.56(19) . . ?
C1 N2 C16 124.43(18) . . ?
C3 N2 C16 123.9(2) . . ?
N2 C1 N1 103.42(17) . . ?
N2 C1 Cu1 129.41(16) . . ?
N1 C1 Cu1 127.10(16) . . ?
C3 C2 N1 106.69(19) . . ?
C2 C3 N2 106.7(2) . . ?
C5 C4 C9 123.1(2) . . ?
C5 C4 N1 118.3(2) . . ?
C9 C4 N1 118.6(2) . . ?
C4 C5 C6 116.6(2) . . ?
C4 C5 C10 122.0(2) . . ?
C6 C5 C10 121.4(2) . . ?
C7 C6 C5 121.3(3) . . ?
C8 C7 C6 120.8(3) . . ?
C7 C8 C9 121.6(3) . . ?
C8 C9 C4 116.7(3) . . ?
C8 C9 C13 121.2(3) . . ?
C4 C9 C13 122.1(2) . . ?
C5 C10 C12 113.1(3) . . ?
C5 C10 C11 108.9(3) . . ?
C12 C10 C11 111.4(3) . . ?
C14 C13 C9 111.9(3) . . ?
C14 C13 C15 110.6(3) . . ?
C9 C13 C15 111.6(3) . . ?
C21 C16 C17 123.7(2) . . ?
C21 C16 N2 117.7(2) . . ?
C17 C16 N2 118.6(2) . . ?
C18 C17 C16 115.8(3) . . ?
C18 C17 C22 121.4(3) . . ?
C16 C17 C22 122.8(2) . . ?
C19 C18 C17 121.8(3) . . ?
C20 C19 C18 121.0(3) . . ?
C19 C20 C21 121.3(3) . . ?
C16 C21 C20 116.5(3) . . ?
C16 C21 C25 122.8(2) . . ?
C20 C21 C25 120.7(3) . . ?
C17 C22 C23 111.4(3) . . ?
C17 C22 C24 111.6(3) . . ?
C23 C22 C24 110.3(3) . . ?
C21 C25 C27 112.7(3) . . ?
C21 C25 C26 110.7(3) . . ?
C27 C25 C26 110.2(3) . . ?
C29 C28 S1 117.7(3) . . ?
C30 C29 C34 116.4(4) . . ?
C30 C29 C28 119.5(4) . . ?
C34 C29 C28 124.0(4) . . ?
C29 C30 C31 121.8(5) . . ?
C32 C31 C30 119.5(6) . . ?
C33 C32 C31 122.2(6) . . ?
C32 C33 C34 119.0(5) . . ?
C29 C34 C33 120.9(5) . . ?

loop_
_geom_bond_atom_site_label_1
_geom_bond_atom_site_label_2
_geom_bond_distance
_geom_bond_site_symmetry_2
_geom_bond_publ_flag
Cu1 C1 1.898(2) . ?
Cu1 S1 2.1273(7) . ?
S1 C28 1.835(4) . ?
N1 C1 1.357(3) . ?
N1 C2 1.384(3) . ?
N1 C4 1.443(3) . ?
N2 C1 1.355(3) . ?
N2 C3 1.387(3) . ?
N2 C16 1.443(3) . ?
C2 C3 1.333(4) . ?
C4 C5 1.397(3) . ?
C4 C9 1.400(4) . ?
C5 C6 1.399(4) . ?
C5 C10 1.508(4) . ?
C6 C7 1.365(5) . ?
C7 C8 1.363(5) . ?
C8 C9 1.389(4) . ?
C9 C13 1.514(4) . ?
C10 C12 1.523(4) . ?
C10 C11 1.533(4) . ?
C13 C14 1.493(5) . ?
C13 C15 1.522(5) . ?
C16 C21 1.395(4) . ?
C16 C17 1.401(4) . ?
C17 C18 1.399(4) . ?
C17 C22 1.507(4) . ?
C18 C19 1.363(5) . ?
C19 C20 1.356(5) . ?
C20 C21 1.399(4) . ?
C21 C25 1.508(4) . ?
C22 C23 1.530(5) . ?
C22 C24 1.539(5) . ?
C25 C27 1.521(4) . ?
C25 C26 1.532(5) . ?
C28 C29 1.488(5) . ?
C29 C30 1.356(6) . ?
C29 C34 1.381(6) . ?
C30 C31 1.368(7) . ?
C31 C32 1.331(8) . ?
C32 C33 1.305(8) . ?
C33 C34 1.395(7) . ?
